data_2014527
loop_
_publ_author_name
'Bulut, Ahmet'
'U\,car, \.Ibrahim'
'Ye\,silel, Okan Zafer'
'\.I\,cbudak, Hasan'
'\"Olmez, Halis'
'B\"uy\"ukg\"ung\"or, Orhan'

_publ_section_title
;Bis(1,10-phenanthroline-\k^2^<i>N</i>,<i>N</i>')(squarato-\k<i>O</i>)copper(II)
 trihydrate
;
_journal_issue 10
_journal_name_full 'Acta Crystallographica Section C'
_journal_page_first m526
_journal_page_last m528
_journal_paper_doi 10.1107/S0108270104020566
_journal_volume 60
_journal_year 2004
_chemical_formula_iupac '[Cu (C4 O4) (C12 H8 N2)2] , 3H2 O'
_chemical_formula_moiety 'C28 H16 Cu N4 O4 , 3H2 O'
_chemical_formula_sum 'C28 H22 Cu N4 O7'
_chemical_formula_weight 590.05
_chemical_name_systematic
;
Bis(1,10-phenanthroline-\k^2^N,N')(squarato-\kO)copper(II) trihydrate
;
_space_group_IT_number 14
_symmetry_cell_setting monoclinic
_symmetry_space_group_name_Hall '-P 2yn'
_symmetry_space_group_name_H-M 'P 1 21/n 1'
_atom_sites_solution_hydrogens geom
_atom_sites_solution_primary direct
_atom_sites_solution_secondary difmap
_audit_creation_method SHELXL97
_cell_angle_alpha 90.00
_cell_angle_beta 96.896(6)
_cell_angle_gamma 90.00
_cell_formula_units_Z 4
_cell_length_a 12.5563(9)
_cell_length_b 16.2910(10)
_cell_length_c 12.6208(9)
_cell_measurement_reflns_used 16767
_cell_measurement_temperature 293(2)
_cell_measurement_theta_max 27.95
_cell_measurement_theta_min 1.63
_cell_volume 2563.0(3)
_computing_cell_refinement X-AREA
_computing_data_collection 'X-AREA (Stoe & Cie, 2002)'
_computing_data_reduction 'X-RED32 (Stoe & Cie, 2002)'
_computing_molecular_graphics 'ORTEPIII (Burnett & Johnson, 1996)'
_computing_publication_material 'WinGX (Farrugia, 1999)'
_computing_structure_refinement 'SHELXL97 (Sheldrick, 1997)'
_computing_structure_solution 'SIR97 (Altomare et al., 1999)'
_diffrn_ambient_temperature 293(2)
_diffrn_detector_area_resol_mean 6.67
_diffrn_measured_fraction_theta_full 1.000
_diffrn_measured_fraction_theta_max 1.000
_diffrn_measurement_device_type 'Stoe IPDS 2'
_diffrn_measurement_method \w
_diffrn_radiation_monochromator graphite
_diffrn_radiation_source 'fine-focus sealed tube'
_diffrn_radiation_type MoK\a
_diffrn_radiation_wavelength 0.71073
_diffrn_reflns_av_R_equivalents 0.1053
_diffrn_reflns_av_sigmaI/netI 0.0710
_diffrn_reflns_limit_h_max 15
_diffrn_reflns_limit_h_min -15
_diffrn_reflns_limit_k_max 20
_diffrn_reflns_limit_k_min -20
_diffrn_reflns_limit_l_max 15
_diffrn_reflns_limit_l_min -15
_diffrn_reflns_number 36262
_diffrn_reflns_theta_full 26.00
_diffrn_reflns_theta_max 26.00
_diffrn_reflns_theta_min 2.05
_diffrn_standards_interval_count 0
_diffrn_standards_number 0
_exptl_absorpt_coefficient_mu 0.909
_exptl_absorpt_correction_T_max 0.89
_exptl_absorpt_correction_T_min 0.736
_exptl_absorpt_correction_type integration
_exptl_absorpt_process_details '(X-RED32; Stoe & Cie, 2002)'
_exptl_crystal_colour black
_exptl_crystal_density_diffrn 1.529
_exptl_crystal_density_meas ?
_exptl_crystal_density_method 'not measured'
_exptl_crystal_description prism
_exptl_crystal_F_000 1212
_exptl_crystal_size_max 0.42
_exptl_crystal_size_mid 0.28
_exptl_crystal_size_min 0.165
_refine_diff_density_max 0.199
_refine_diff_density_min -0.386
_refine_ls_extinction_method none
_refine_ls_goodness_of_fit_ref 0.817
_refine_ls_hydrogen_treatment mixed
_refine_ls_matrix_type full
_refine_ls_number_parameters 385
_refine_ls_number_reflns 5051
_refine_ls_number_restraints 0
_refine_ls_restrained_S_all 0.817
_refine_ls_R_factor_all 0.0649
_refine_ls_R_factor_gt 0.0330
_refine_ls_shift/su_max 0.001
_refine_ls_shift/su_mean 0.000
_refine_ls_structure_factor_coef Fsqd
_refine_ls_weighting_details 'calc w = 1/[\s^2^(Fo^2^)+(0.0295P)^2^] where P=(Fo^2^+2Fc^2^)/3'
_refine_ls_weighting_scheme calc
_refine_ls_wR_factor_gt 0.0628
_refine_ls_wR_factor_ref 0.0677
_reflns_number_gt 3155
_reflns_number_total 5051
_reflns_threshold_expression I>2\s(I)
_cod_data_source_file sk1754.cif
_cod_data_source_block I
_cod_depositor_comments
;
The following automatic conversions were performed:

'_exptl_crystal_density_meas' value 'not measured' was changed to '?'
- the value is perceived as not measured.

Automatic conversion script
Id: cif_fix_values 3008 2015-01-20 13:52:24Z robertas 
;
_cod_original_sg_symbol_H-M 'P 21/n'
_cod_original_formula_sum 'C28 H22 Cu1 N4 O7'
_cod_database_code 2014527
_cod_database_fobs_code 2014527

loop_
_symmetry_equiv_pos_as_xyz
'x, y, z'
'-x+1/2, y+1/2, -z+1/2'
'-x, -y, -z'
'x-1/2, -y-1/2, z-1/2'

loop_
_atom_site_label
_atom_site_fract_x
_atom_site_fract_y
_atom_site_fract_z
_atom_site_U_iso_or_equiv
_atom_site_adp_type
_atom_site_calc_flag
_atom_site_refinement_flags
_atom_site_occupancy
_atom_site_disorder_assembly
_atom_site_disorder_group
_atom_site_type_symbol
C1 0.1749(2) 0.12453(14) 0.56760(18) 0.0501(6) Uani d . 1 . . C
H1 0.1378 0.0761 0.5762 0.060 Uiso calc R 1 . . H
C2 0.1852(2) 0.15123(15) 0.46545(19) 0.0526(7) Uani d . 1 . . C
H2 0.1547 0.1212 0.4069 0.063 Uiso calc R 1 . . H
C3 0.2403(2) 0.22193(15) 0.45041(19) 0.0503(6) Uani d . 1 . . C
H3 0.2472 0.2402 0.3818 0.060 Uiso calc R 1 . . H
C4 0.28630(19) 0.26662(13) 0.53953(17) 0.0403(6) Uani d . 1 . . C
C5 0.3460(2) 0.34057(13) 0.53399(19) 0.0470(6) Uani d . 1 . . C
H4 0.3575 0.3614 0.4677 0.056 Uiso calc R 1 . . H
C6 0.3862(2) 0.38084(13) 0.62313(19) 0.0460(6) Uani d . 1 . . C
H5 0.4245 0.4291 0.6170 0.055 Uiso calc R 1 . . H
C7 0.37136(18) 0.35101(12) 0.72739(17) 0.0396(5) Uani d . 1 . . C
C8 0.4104(2) 0.38954(14) 0.8226(2) 0.0511(7) Uani d . 1 . . C
H6 0.4496 0.4379 0.8217 0.061 Uiso calc R 1 . . H
C9 0.3906(2) 0.35583(15) 0.9172(2) 0.0596(7) Uani d . 1 . . C
H7 0.4151 0.3817 0.9811 0.071 Uiso calc R 1 . . H
C10 0.3339(2) 0.28286(15) 0.9178(2) 0.0536(7) Uani d . 1 . . C
H8 0.3215 0.2606 0.9831 0.064 Uiso calc R 1 . . H
C11 0.31432(18) 0.27777(12) 0.73458(17) 0.0366(5) Uani d . 1 . . C
C12 0.27173(18) 0.23571(12) 0.64017(17) 0.0365(5) Uani d . 1 . . C
C13 0.3688(2) -0.00929(17) 0.7422(2) 0.0618(7) Uani d . 1 . . C
H9 0.3605 0.0106 0.6726 0.074 Uiso calc R 1 . . H
C14 0.4287(3) -0.08130(18) 0.7649(3) 0.0766(9) Uani d . 1 . . C
H10 0.4576 -0.1095 0.7109 0.092 Uiso calc R 1 . . H
C15 0.4439(2) -0.10912(17) 0.8671(3) 0.0754(9) Uani d . 1 . . C
H11 0.4842 -0.1563 0.8834 0.090 Uiso calc R 1 . . H
C16 0.3997(2) -0.06770(15) 0.9471(2) 0.0578(7) Uani d . 1 . . C
C17 0.4119(3) -0.09206(17) 1.0578(3) 0.0722(9) Uani d . 1 . . C
H12 0.4548 -0.1371 1.0791 0.087 Uiso calc R 1 . . H
C18 0.3634(3) -0.05170(19) 1.1301(3) 0.0729(9) Uani d . 1 . . C
H13 0.3736 -0.0690 1.2008 0.087 Uiso calc R 1 . . H
C19 0.2965(2) 0.01712(16) 1.1019(2) 0.0551(7) Uani d . 1 . . C
C20 0.2391(3) 0.05921(19) 1.1724(2) 0.0677(8) Uani d . 1 . . C
H14 0.2460 0.0439 1.2439 0.081 Uiso calc R 1 . . H
C21 0.1734(3) 0.12224(17) 1.1384(2) 0.0649(8) Uani d . 1 . . C
H15 0.1344 0.1497 1.1856 0.078 Uiso calc R 1 . . H
C22 0.1653(2) 0.14522(15) 1.0318(2) 0.0548(6) Uani d . 1 . . C
H16 0.1196 0.1882 1.0085 0.066 Uiso calc R 1 . . H
C23 0.2845(2) 0.04386(14) 0.99515(19) 0.0437(6) Uani d . 1 . . C
C24 0.33839(19) 0.00196(13) 0.9173(2) 0.0452(6) Uani d . 1 . . C
C25 -0.00589(19) 0.10904(12) 0.75297(17) 0.0376(5) Uani d . 1 . . C
C26 -0.10638(19) 0.09052(13) 0.69038(17) 0.0393(5) Uani d . 1 . . C
C27 -0.1484(2) 0.17085(15) 0.72044(19) 0.0502(6) Uani d . 1 . . C
C28 -0.0443(2) 0.18846(13) 0.78328(18) 0.0433(6) Uani d . 1 . . C
N1 0.21616(15) 0.16550(11) 0.65441(14) 0.0417(5) Uani d . 1 . . N
N2 0.29648(16) 0.24345(10) 0.82892(14) 0.0409(5) Uani d . 1 . . N
N3 0.32373(16) 0.03127(11) 0.81575(16) 0.0461(5) Uani d . 1 . . N
N4 0.22013(16) 0.10835(11) 0.96170(15) 0.0435(5) Uani d . 1 . . N
O1 0.08312(13) 0.07068(9) 0.77176(13) 0.0474(4) Uani d . 1 . . O
O2 -0.14186(14) 0.03201(9) 0.63277(13) 0.0525(4) Uani d . 1 . . O
O3 -0.23398(17) 0.20783(13) 0.69983(18) 0.0880(7) Uani d . 1 . . O
O4 -0.00259(16) 0.24558(10) 0.83919(14) 0.0633(5) Uani d . 1 . . O
O5 0.0410(3) 0.30172(18) 0.1968(2) 0.0928(8) Uani d . 1 . . O
O6 0.1494(3) 0.48992(15) 0.0398(2) 0.0897(9) Uani d . 1 . . O
O7 0.4802(2) 0.12802(17) 0.48944(19) 0.0734(6) Uani d . 1 . . O
Cu1 0.21389(2) 0.135933(16) 0.80737(2) 0.04113(9) Uani d . 1 . . Cu
H17 0.482(3) 0.165(2) 0.448(3) 0.118(16) Uiso d . 1 . . H
H18 0.436(3) 0.095(2) 0.476(3) 0.105(16) Uiso d . 1 . . H
H19 0.019(4) 0.330(3) 0.135(4) 0.15(2) Uiso d . 1 . . H
H20 0.103(4) 0.305(3) 0.186(3) 0.124(19) Uiso d . 1 . . H
H21 0.117(3) 0.452(2) 0.031(3) 0.098(15) Uiso d . 1 . . H
H22 0.210(3) 0.476(2) 0.064(3) 0.101(14) Uiso d . 1 . . H

loop_
_atom_site_aniso_label
_atom_site_aniso_U_11
_atom_site_aniso_U_22
_atom_site_aniso_U_33
_atom_site_aniso_U_12
_atom_site_aniso_U_13
_atom_site_aniso_U_23
C1 0.0593(17) 0.0432(14) 0.0452(15) -0.0074(12) -0.0046(12) -0.0054(11)
C2 0.0633(18) 0.0531(16) 0.0383(14) 0.0030(13) -0.0069(12) -0.0090(12)
C3 0.0615(18) 0.0541(15) 0.0345(14) 0.0106(13) 0.0025(12) 0.0032(11)
C4 0.0476(15) 0.0377(12) 0.0355(13) 0.0082(11) 0.0046(11) 0.0003(10)
C5 0.0583(17) 0.0409(13) 0.0433(14) 0.0071(11) 0.0126(12) 0.0089(10)
C6 0.0532(16) 0.0341(13) 0.0523(15) -0.0016(11) 0.0127(12) 0.0032(11)
C7 0.0442(14) 0.0331(12) 0.0420(13) 0.0019(10) 0.0075(10) -0.0010(10)
C8 0.0611(18) 0.0386(13) 0.0536(16) -0.0100(12) 0.0066(13) -0.0043(11)
C9 0.082(2) 0.0552(15) 0.0408(14) -0.0206(15) 0.0028(13) -0.0115(13)
C10 0.0682(19) 0.0561(15) 0.0363(15) -0.0116(14) 0.0053(13) -0.0025(12)
C11 0.0373(14) 0.0346(11) 0.0375(13) 0.0040(10) 0.0029(10) -0.0008(10)
C12 0.0379(14) 0.0348(12) 0.0362(12) 0.0058(10) 0.0020(10) -0.0012(10)
C13 0.0590(19) 0.0677(18) 0.0600(18) 0.0007(15) 0.0121(15) -0.0071(14)
C14 0.071(2) 0.0618(19) 0.100(3) 0.0083(16) 0.0234(19) -0.0209(18)
C15 0.055(2) 0.0499(17) 0.120(3) 0.0068(14) 0.004(2) 0.0029(18)
C16 0.0442(17) 0.0447(14) 0.082(2) -0.0034(12) -0.0020(15) 0.0075(14)
C17 0.061(2) 0.0502(17) 0.099(3) -0.0084(15) -0.0198(18) 0.0302(17)
C18 0.076(2) 0.070(2) 0.068(2) -0.0196(17) -0.0141(18) 0.0304(17)
C19 0.0593(18) 0.0535(15) 0.0499(17) -0.0164(13) -0.0036(14) 0.0165(13)
C20 0.085(2) 0.078(2) 0.0416(17) -0.0286(17) 0.0113(16) 0.0098(15)
C21 0.078(2) 0.0708(19) 0.0502(16) -0.0183(17) 0.0251(15) -0.0023(14)
C22 0.0602(17) 0.0542(15) 0.0524(16) -0.0053(13) 0.0164(13) 0.0000(13)
C23 0.0426(15) 0.0426(13) 0.0449(14) -0.0122(11) 0.0010(11) 0.0059(11)
C24 0.0385(15) 0.0398(13) 0.0559(16) -0.0081(11) -0.0003(12) 0.0079(11)
C25 0.0434(15) 0.0353(11) 0.0350(13) -0.0044(10) 0.0076(11) 0.0048(9)
C26 0.0426(15) 0.0447(13) 0.0311(13) -0.0038(11) 0.0063(11) 0.0020(10)
C27 0.0518(18) 0.0556(14) 0.0423(15) 0.0100(13) 0.0018(13) 0.0002(12)
C28 0.0549(17) 0.0364(12) 0.0393(14) -0.0006(11) 0.0090(12) 0.0021(10)
N1 0.0453(12) 0.0391(10) 0.0387(11) -0.0033(9) -0.0034(9) -0.0017(8)
N2 0.0485(13) 0.0426(10) 0.0313(11) -0.0031(9) 0.0037(9) -0.0011(9)
N3 0.0415(13) 0.0482(11) 0.0486(13) -0.0027(9) 0.0059(10) -0.0020(10)
N4 0.0464(13) 0.0424(11) 0.0422(12) -0.0059(9) 0.0073(10) 0.0009(9)
O1 0.0432(11) 0.0349(8) 0.0627(11) 0.0004(7) 0.0010(8) -0.0010(7)
O2 0.0587(12) 0.0506(10) 0.0458(10) -0.0110(8) -0.0035(8) -0.0069(8)
O3 0.0687(16) 0.0900(14) 0.0985(17) 0.0356(12) -0.0176(13) -0.0169(12)
O4 0.0823(15) 0.0410(9) 0.0648(12) -0.0062(9) 0.0010(10) -0.0146(9)
O5 0.085(2) 0.0981(19) 0.095(2) -0.0230(16) 0.0103(17) -0.0108(16)
O6 0.0650(18) 0.0620(15) 0.133(2) -0.0037(14) -0.0244(16) 0.0027(14)
O7 0.0691(16) 0.0648(14) 0.0828(16) -0.0002(13) -0.0052(12) 0.0149(13)
Cu1 0.04469(17) 0.04051(15) 0.03731(15) -0.00568(15) 0.00138(11) 0.00260(14)

loop_
_atom_type_symbol
_atom_type_description
_atom_type_scat_dispersion_real
_atom_type_scat_dispersion_imag
_atom_type_scat_source
C C 0.0033 0.0000 'International Tables Vol C Tables 4.2.6.8 and 6.1.1.4'
H H 0.0000 0.0000 'International Tables Vol C Tables 4.2.6.8 and 6.1.1.4'
N N 0.0061 0.0000 'International Tables Vol C Tables 4.2.6.8 and 6.1.1.4'
O O 0.0106 0.0000 'International Tables Vol C Tables 4.2.6.8 and 6.1.1.4'
Cu Cu 0.3201 0.0000 'International Tables Vol C Tables 4.2.6.8 and 6.1.1.4'

loop_
_geom_angle_atom_site_label_1
_geom_angle_atom_site_label_2
_geom_angle_atom_site_label_3
_geom_angle
_geom_angle_publ_flag
N1 C1 C2 122.6(2) ?
N1 C1 H1 118.7 ?
C2 C1 H1 118.7 ?
C3 C2 C1 120.0(2) ?
C3 C2 H2 120.0 ?
C1 C2 H2 120.0 ?
C2 C3 C4 119.4(2) ?
C2 C3 H3 120.3 ?
C4 C3 H3 120.3 ?
C12 C4 C3 117.0(2) ?
C12 C4 C5 118.4(2) ?
C3 C4 C5 124.5(2) ?
C6 C5 C4 121.1(2) ?
C6 C5 H4 119.4 ?
C4 C5 H4 119.4 ?
C5 C6 C7 121.6(2) ?
C5 C6 H5 119.2 ?
C7 C6 H5 119.2 ?
C8 C7 C11 117.3(2) ?
C8 C7 C6 124.6(2) ?
C11 C7 C6 118.1(2) ?
C9 C8 C7 119.5(2) ?
C9 C8 H6 120.3 ?
C7 C8 H6 120.3 ?
C8 C9 C10 119.9(2) ?
C8 C9 H7 120.1 ?
C10 C9 H7 120.1 ?
N2 C10 C9 122.6(2) ?
N2 C10 H8 118.7 ?
C9 C10 H8 118.7 ?
N2 C11 C7 123.2(2) ?
N2 C11 C12 116.82(19) ?
C7 C11 C12 120.01(19) ?
N1 C12 C4 123.1(2) ?
N1 C12 C11 116.16(19) ?
C4 C12 C11 120.7(2) ?
N3 C13 C14 122.6(3) ?
N3 C13 H9 118.7 ?
C14 C13 H9 118.7 ?
C15 C14 C13 118.9(3) ?
C15 C14 H10 120.6 ?
C13 C14 H10 120.6 ?
C14 C15 C16 120.5(3) ?
C14 C15 H11 119.8 ?
C16 C15 H11 119.8 ?
C15 C16 C24 117.1(3) ?
C15 C16 C17 124.5(3) ?
C24 C16 C17 118.4(3) ?
C18 C17 C16 121.6(3) ?
C18 C17 H12 119.2 ?
C16 C17 H12 119.2 ?
C17 C18 C19 121.6(3) ?
C17 C18 H13 119.2 ?
C19 C18 H13 119.2 ?
C20 C19 C23 117.1(3) ?
C20 C19 C18 124.4(3) ?
C23 C19 C18 118.5(3) ?
C21 C20 C19 120.9(3) ?
C21 C20 H14 119.6 ?
C19 C20 H14 119.6 ?
C20 C21 C22 118.9(3) ?
C20 C21 H15 120.6 ?
C22 C21 H15 120.6 ?
N4 C22 C21 122.7(3) ?
N4 C22 H16 118.7 ?
C21 C22 H16 118.7 ?
N4 C23 C19 121.8(2) ?
N4 C23 C24 117.9(2) ?
C19 C23 C24 120.3(2) ?
N3 C24 C16 123.2(2) ?
N3 C24 C23 117.3(2) ?
C16 C24 C23 119.5(2) ?
O1 C25 C26 133.6(2) ?
O1 C25 C28 134.4(2) ?
C26 C25 C28 91.98(19) ?
O2 C26 C25 135.1(2) ?
O2 C26 C27 135.4(2) ?
C25 C26 C27 89.43(18) ?
O3 C27 C28 135.5(2) ?
O3 C27 C26 135.1(3) ?
C28 C27 C26 89.40(19) ?
O4 C28 C25 133.4(2) ?
O4 C28 C27 137.4(2) ?
C25 C28 C27 89.19(19) ?
C1 N1 C12 117.79(19) ?
C1 N1 Cu1 128.73(16) ?
C12 N1 Cu1 113.43(14) ?
C10 N2 C11 117.6(2) ?
C10 N2 Cu1 130.61(16) ?
C11 N2 Cu1 111.83(14) ?
C13 N3 C24 117.8(2) ?
C13 N3 Cu1 132.57(19) ?
C24 N3 Cu1 109.42(15) ?
C22 N4 C23 118.6(2) ?
C22 N4 Cu1 125.94(17) ?
C23 N4 Cu1 115.44(15) ?
C25 O1 Cu1 117.83(13) ?
H19 O5 H20 91(4) ?
H21 O6 H22 107(4) ?
H17 O7 H18 117(4) ?
O1 Cu1 N4 92.03(7) yes
O1 Cu1 N1 91.03(7) yes
N4 Cu1 N1 176.81(8) yes
O1 Cu1 N2 153.50(7) yes
N4 Cu1 N2 95.96(7) yes
N1 Cu1 N2 81.68(7) yes
O1 Cu1 N3 95.41(7) yes
N4 Cu1 N3 79.99(8) yes
N1 Cu1 N3 98.80(7) yes
N2 Cu1 N3 110.84(7) yes

loop_
_geom_bond_atom_site_label_1
_geom_bond_atom_site_label_2
_geom_bond_site_symmetry_2
_geom_bond_distance
_geom_bond_publ_flag
C1 N1 . 1.333(3) ?
C1 C2 . 1.381(3) ?
C1 H1 . 0.9300 ?
C2 C3 . 1.368(3) ?
C2 H2 . 0.9300 ?
C3 C4 . 1.405(3) ?
C3 H3 . 0.9300 ?
C4 C12 . 1.399(3) ?
C4 C5 . 1.425(3) ?
C5 C6 . 1.347(3) ?
C5 H4 . 0.9300 ?
C6 C7 . 1.436(3) ?
C6 H5 . 0.9300 ?
C7 C8 . 1.391(3) ?
C7 C11 . 1.400(3) ?
C8 C9 . 1.364(3) ?
C8 H6 . 0.9300 ?
C9 C10 . 1.386(3) ?
C9 H7 . 0.9300 ?
C10 N2 . 1.329(3) ?
C10 H8 . 0.9300 ?
C11 N2 . 1.358(3) ?
C11 C12 . 1.422(3) ?
C12 N1 . 1.363(3) ?
C13 N3 . 1.321(3) ?
C13 C14 . 1.405(4) ?
C13 H9 . 0.9300 ?
C14 C15 . 1.359(4) ?
C14 H10 . 0.9300 ?
C15 C16 . 1.385(4) ?
C15 H11 . 0.9300 ?
C16 C24 . 1.397(3) ?
C16 C17 . 1.442(4) ?
C17 C18 . 1.330(4) ?
C17 H12 . 0.9300 ?
C18 C19 . 1.420(4) ?
C18 H13 . 0.9300 ?
C19 C20 . 1.392(4) ?
C19 C23 . 1.406(3) ?
C20 C21 . 1.354(4) ?
C20 H14 . 0.9300 ?
C21 C22 . 1.388(4) ?
C21 H15 . 0.9300 ?
C22 N4 . 1.328(3) ?
C22 H16 . 0.9300 ?
C23 N4 . 1.362(3) ?
C23 C24 . 1.431(3) ?
C24 N3 . 1.360(3) ?
C25 O1 . 1.278(3) yes
C25 C26 . 1.438(3) ?
C25 C28 . 1.448(3) ?
C26 O2 . 1.248(3) yes
C26 C27 . 1.478(3) ?
C27 O3 . 1.232(3) yes
C27 C28 . 1.474(3) ?
C28 O4 . 1.245(3) yes
N1 Cu1 . 1.9931(18) yes
N2 Cu1 . 2.0371(18) yes
N3 Cu1 . 2.188(2) yes
N4 Cu1 . 1.9913(19) yes
O1 Cu1 . 1.9623(16) yes
O5 H19 . 0.92(5) ?
O5 H20 . 0.81(4) ?
O6 H21 . 0.74(4) ?
O6 H22 . 0.82(4) ?
O7 H17 . 0.80(4) ?
O7 H18 . 0.78(4) ?

loop_
_geom_hbond_atom_site_label_D
_geom_hbond_atom_site_label_H
_geom_hbond_atom_site_label_A
_geom_hbond_site_symmetry_A
_geom_hbond_distance_DH
_geom_hbond_distance_HA
_geom_hbond_distance_DA
_geom_hbond_angle_DHA
O7 H17 O4 4_665 0.80(4) 2.03(4) 2.825(3) 175(4)
O7 H18 O6 2_545 0.78(4) 2.01(4) 2.775(4) 165(4)
O5 H19 O7 4_565 0.92(5) 1.96(5) 2.874(4) 169(4)
O5 H20 O3 4_665 0.81(4) 2.04(5) 2.825(4) 162(4)
O6 H21 O7 4_565 0.74(4) 2.17(4) 2.878(4) 160(4)
O6 H22 O2 4_665 0.82(4) 1.96(4) 2.764(3) 167(3)

loop_
_geom_torsion_atom_site_label_1
_geom_torsion_atom_site_label_2
_geom_torsion_atom_site_label_3
_geom_torsion_atom_site_label_4
_geom_torsion
N1 C1 C2 C3 0.6(4)
C1 C2 C3 C4 0.2(4)
C2 C3 C4 C12 -0.6(4)
C2 C3 C4 C5 179.5(2)
C12 C4 C5 C6 -1.1(3)
C3 C4 C5 C6 178.8(2)
C4 C5 C6 C7 0.4(4)
C5 C6 C7 C8 -179.9(2)
C5 C6 C7 C11 0.6(3)
C11 C7 C8 C9 -0.9(4)
C6 C7 C8 C9 179.5(2)
C7 C8 C9 C10 1.3(4)
C8 C9 C10 N2 -0.4(4)
C8 C7 C11 N2 -0.3(3)
C6 C7 C11 N2 179.3(2)
C8 C7 C11 C12 179.6(2)
C6 C7 C11 C12 -0.8(3)
C3 C4 C12 N1 0.2(3)
C5 C4 C12 N1 -179.9(2)
C3 C4 C12 C11 -179.1(2)
C5 C4 C12 C11 0.8(3)
N2 C11 C12 N1 0.7(3)
C7 C11 C12 N1 -179.18(19)
N2 C11 C12 C4 -180.0(2)
C7 C11 C12 C4 0.1(3)
N3 C13 C14 C15 -2.1(5)
C13 C14 C15 C16 0.9(5)
C14 C15 C16 C24 1.1(4)
C14 C15 C16 C17 -179.5(3)
C15 C16 C17 C18 -177.0(3)
C24 C16 C17 C18 2.4(4)
C16 C17 C18 C19 0.4(5)
C17 C18 C19 C20 176.4(3)
C17 C18 C19 C23 -1.8(4)
C23 C19 C20 C21 1.1(4)
C18 C19 C20 C21 -177.2(3)
C19 C20 C21 C22 -1.0(4)
C20 C21 C22 N4 -0.6(4)
C20 C19 C23 N4 0.3(4)
C18 C19 C23 N4 178.7(2)
C20 C19 C23 C24 -178.0(2)
C18 C19 C23 C24 0.3(3)
C15 C16 C24 N3 -2.1(4)
C17 C16 C24 N3 178.5(2)
C15 C16 C24 C23 175.6(2)
C17 C16 C24 C23 -3.8(4)
N4 C23 C24 N3 1.9(3)
C19 C23 C24 N3 -179.7(2)
N4 C23 C24 C16 -175.9(2)
C19 C23 C24 C16 2.5(3)
O1 C25 C26 O2 -0.5(4)
C28 C25 C26 O2 178.0(3)
O1 C25 C26 C27 -178.9(2)
C28 C25 C26 C27 -0.42(17)
O2 C26 C27 O3 0.9(5)
C25 C26 C27 O3 179.3(3)
O2 C26 C27 C28 -178.0(3)
C25 C26 C27 C28 0.42(17)
O1 C25 C28 O4 -0.8(4)
C26 C25 C28 O4 -179.3(3)
O1 C25 C28 C27 178.9(2)
C26 C25 C28 C27 0.42(17)
O3 C27 C28 O4 0.4(5)
C26 C27 C28 O4 179.3(3)
O3 C27 C28 C25 -179.3(3)
C26 C27 C28 C25 -0.41(17)
C2 C1 N1 C12 -1.0(4)
C2 C1 N1 Cu1 -178.04(18)
C4 C12 N1 C1 0.6(3)
C11 C12 N1 C1 179.9(2)
C4 C12 N1 Cu1 178.09(17)
C11 C12 N1 Cu1 -2.6(2)
C9 C10 N2 C11 -0.9(4)
C9 C10 N2 Cu1 178.9(2)
C7 C11 N2 C10 1.2(3)
C12 C11 N2 C10 -178.7(2)
C7 C11 N2 Cu1 -178.61(17)
C12 C11 N2 Cu1 1.5(2)
C14 C13 N3 C24 1.1(4)
C14 C13 N3 Cu1 -172.9(2)
C16 C24 N3 C13 1.0(4)
C23 C24 N3 C13 -176.7(2)
C16 C24 N3 Cu1 176.33(19)
C23 C24 N3 Cu1 -1.4(2)
C21 C22 N4 C23 1.9(4)
C21 C22 N4 Cu1 179.65(19)
C19 C23 N4 C22 -1.8(3)
C24 C23 N4 C22 176.6(2)
C19 C23 N4 Cu1 -179.75(17)
C24 C23 N4 Cu1 -1.3(3)
C26 C25 O1 Cu1 153.4(2)
C28 C25 O1 Cu1 -24.5(3)
C25 O1 Cu1 N4 103.50(16)
C25 O1 Cu1 N1 -77.43(16)
C25 O1 Cu1 N2 -4.2(3)
C25 O1 Cu1 N3 -176.36(16)
C22 N4 Cu1 O1 -82.2(2)
C23 N4 Cu1 O1 95.55(16)
C22 N4 Cu1 N2 72.5(2)
C23 N4 Cu1 N2 -109.76(16)
C22 N4 Cu1 N3 -177.3(2)
C23 N4 Cu1 N3 0.41(16)
C1 N1 Cu1 O1 -25.8(2)
C12 N1 Cu1 O1 157.05(15)
C1 N1 Cu1 N2 179.8(2)
C12 N1 Cu1 N2 2.63(15)
C1 N1 Cu1 N3 69.8(2)
C12 N1 Cu1 N3 -107.32(15)
C10 N2 Cu1 O1 102.6(3)
C11 N2 Cu1 O1 -77.6(2)
C10 N2 Cu1 N4 -4.2(2)
C11 N2 Cu1 N4 175.61(15)
C10 N2 Cu1 N1 178.0(2)
C11 N2 Cu1 N1 -2.23(15)
C10 N2 Cu1 N3 -85.7(2)
C11 N2 Cu1 N3 94.07(16)
C13 N3 Cu1 O1 83.8(2)
C24 N3 Cu1 O1 -90.56(15)
C13 N3 Cu1 N4 175.0(2)
C24 N3 Cu1 N4 0.55(15)
C13 N3 Cu1 N1 -8.0(2)
C24 N3 Cu1 N1 177.56(15)
C13 N3 Cu1 N2 -92.4(2)
C24 N3 Cu1 N2 93.17(16)
